data_4341906
loop_
_publ_author_name
'Li, Tian-Yi'
'Liang, Xiao'
'Zhou, Liang'
'Wu, Chen'
'Zhang, Song'
'Liu, Xuan'
'Lu, Guang-Zhao'
'Xue, Li-Sha'
'Zheng, You-Xuan'
'Zuo, Jing-Lin'

_publ_section_title
;
 N-Heterocyclic Carbenes: Versatile Second Cyclometalated Ligands for
 Neutral Iridium(III) Heteroleptic Complexes.
;
_journal_issue 1
_journal_name_full 'Inorganic chemistry'
_journal_page_first 161
_journal_page_last 173
_journal_paper_doi 10.1021/ic501949h
_journal_volume 54
_journal_year 2015
_chemical_formula_moiety 'C33 H20 F7 Ir N4'
_chemical_formula_sum 'C33 H20 F7 Ir N4'
_chemical_formula_weight 797.75
_chemical_name_systematic
; 
 ? 
;
_space_group_IT_number 2
_symmetry_cell_setting triclinic
_symmetry_space_group_name_Hall '-P 1'
_symmetry_space_group_name_H-M 'P -1'
_atom_sites_solution_hydrogens geom
_atom_sites_solution_primary direct
_atom_sites_solution_secondary difmap
_audit_creation_method SHELXL-97
_cell_angle_alpha 81.499(4)
_cell_angle_beta 85.223(4)
_cell_angle_gamma 86.396(3)
_cell_formula_units_Z 2
_cell_length_a 9.647(2)
_cell_length_b 11.873(3)
_cell_length_c 12.470(3)
_cell_measurement_temperature 296(2)
_cell_volume 1405.8(6)
_computing_cell_refinement 'Bruker SMART'
_computing_data_collection 'Bruker SMART'
_computing_data_reduction 'Bruker SAINT'
_computing_molecular_graphics 'Bruker SHELXTL'
_computing_publication_material 'Bruker SHELXTL'
_computing_structure_refinement 'SHELXL-97 (Sheldrick, 1997)'
_computing_structure_solution 'SHELXS-97 (Sheldrick, 1990)'
_diffrn_ambient_temperature 296(2)
_diffrn_measured_fraction_theta_full 0.986
_diffrn_measured_fraction_theta_max 0.986
_diffrn_measurement_device_type 'CCD area detector'
_diffrn_measurement_method 'phi and omega scans'
_diffrn_radiation_monochromator graphite
_diffrn_radiation_source 'fine-focus sealed tube'
_diffrn_radiation_type MoK\a
_diffrn_radiation_wavelength 0.71073
_diffrn_reflns_av_R_equivalents 0.0556
_diffrn_reflns_av_sigmaI/netI 0.0760
_diffrn_reflns_limit_h_max 11
_diffrn_reflns_limit_h_min -11
_diffrn_reflns_limit_k_max 14
_diffrn_reflns_limit_k_min -14
_diffrn_reflns_limit_l_max 15
_diffrn_reflns_limit_l_min -13
_diffrn_reflns_number 11061
_diffrn_reflns_theta_full 26.00
_diffrn_reflns_theta_max 26.00
_diffrn_reflns_theta_min 1.66
_exptl_absorpt_coefficient_mu 4.827
_exptl_absorpt_correction_type none
_exptl_crystal_colour yellow
_exptl_crystal_density_diffrn 1.884
_exptl_crystal_density_method 'not measured'
_exptl_crystal_description block
_exptl_crystal_F_000 772
_exptl_crystal_size_max 0.10
_exptl_crystal_size_mid 0.10
_exptl_crystal_size_min 0.10
_refine_diff_density_max 3.114
_refine_diff_density_min -2.513
_refine_diff_density_rms 0.368
_refine_ls_extinction_method none
_refine_ls_goodness_of_fit_ref 1.055
_refine_ls_hydrogen_treatment constr
_refine_ls_matrix_type full
_refine_ls_number_parameters 407
_refine_ls_number_reflns 5450
_refine_ls_number_restraints 0
_refine_ls_restrained_S_all 1.055
_refine_ls_R_factor_all 0.0624
_refine_ls_R_factor_gt 0.0524
_refine_ls_shift/su_max 0.001
_refine_ls_shift/su_mean 0.000
_refine_ls_structure_factor_coef Fsqd
_refine_ls_weighting_details 'calc w=1/[\s^2^(Fo^2^)+(0.1281P)^2^+0.0000P] where P=(Fo^2^+2Fc^2^)/3'
_refine_ls_weighting_scheme calc
_refine_ls_wR_factor_gt 0.1461
_refine_ls_wR_factor_ref 0.1725
_reflns_number_gt 4817
_reflns_number_total 5450
_reflns_threshold_expression >2sigma(I)
_cod_data_source_file ic501949h_si_008.cif
_cod_data_source_block 11
_cod_depositor_comments
;
The following automatic conversions were performed:

'_symmetry_cell_setting' value 'Triclinic' changed to 'triclinic'
according to
/home/saulius/struct/COD-crude-data--automatic-downloads/rss-feeds/ACS/lib/dictionaries/cif_core.dic
dictionary named 'cif_core.dic' version 2.4.2 from 2011-04-26.

Automatic conversion script
Id: cif_fix_values 2935 2014-11-11 08:27:57Z andrius 

 Adding full bibliography for 4341905--4341914.cif.
;
_cod_original_cell_volume 1405.9(6)
_cod_original_sg_symbol_H-M 'P-1   '
_cod_database_code 4341906

loop_
_symmetry_equiv_pos_as_xyz
'x, y, z'
'-x, -y, -z'

loop_
_atom_site_label
_atom_site_type_symbol
_atom_site_fract_x
_atom_site_fract_y
_atom_site_fract_z
_atom_site_U_iso_or_equiv
_atom_site_adp_type
_atom_site_occupancy
_atom_site_symmetry_multiplicity
_atom_site_calc_flag
_atom_site_refinement_flags
F6 F 0.4051(8) 0.8768(6) 1.1129(5) 0.0624(18) Uani 1 1 d .
F3 F 1.1803(8) 0.3538(7) 0.5812(9) 0.088(3) Uani 1 1 d .
F1 F 1.2734(10) 0.4946(7) 0.5075(8) 0.093(3) Uani 1 1 d .
F2 F 1.3012(9) 0.4294(9) 0.6729(8) 0.110(4) Uani 1 1 d .
C11 C 1.2127(10) 0.4510(9) 0.6020(10) 0.049(2) Uani 1 1 d .
Ir1 Ir 0.67877(3) 0.74804(2) 0.76205(2) 0.02705(16) Uani 1 1 d .
C22 C 0.7519(8) 0.9030(7) 0.7074(7) 0.0278(17) Uani 1 1 d .
C1 C 0.6315(9) 0.5800(8) 0.7933(7) 0.0326(18) Uani 1 1 d .
N3 N 0.6116(8) 0.7736(6) 0.6082(6) 0.0307(15) Uani 1 1 d .
C6 C 0.8635(10) 0.6659(8) 0.7055(8) 0.035(2) Uani 1 1 d .
C7 C 0.9883(10) 0.7081(8) 0.6602(9) 0.044(2) Uani 1 1 d .
H7 H 0.9969 0.7866 0.6507 0.053 Uiso 1 1 calc R
N1 N 0.5219(8) 0.5101(6) 0.8342(7) 0.0369(17) Uani 1 1 d .
N2 N 0.7322(8) 0.5039(7) 0.7611(7) 0.0393(18) Uani 1 1 d .
C29 C 0.5004(10) 0.8167(7) 0.8338(8) 0.0323(19) Uani 1 1 d .
N4 N 0.7391(8) 0.7507(7) 0.9146(7) 0.0382(18) Uani 1 1 d .
F5 F 0.9359(8) 1.1397(6) 0.7693(6) 0.0648(19) Uani 1 1 d .
F7 F 0.1331(7) 0.9072(8) 0.8164(7) 0.079(2) Uani 1 1 d .
C21 C 0.8206(10) 0.9719(8) 0.7649(8) 0.0344(19) Uani 1 1 d .
H21 H 0.8298 0.9509 0.8389 0.041 Uiso 1 1 calc R
C9 C 1.0940(10) 0.5246(8) 0.6350(8) 0.039(2) Uani 1 1 d .
C28 C 0.5133(10) 0.8299(7) 0.9449(8) 0.0342(18) Uani 1 1 d .
C12 C 0.5284(9) 0.7093(8) 0.5683(8) 0.038(2) Uani 1 1 d .
H12 H 0.4986 0.6443 0.6133 0.045 Uiso 1 1 calc R
C5 C 0.8590(9) 0.5433(8) 0.7139(8) 0.0343(19) Uani 1 1 d .
C31 C 0.2592(11) 0.8801(11) 0.8581(10) 0.053(3) Uani 1 1 d .
C33 C 0.3969(11) 0.8709(8) 1.0051(8) 0.044(2) Uani 1 1 d .
C27 C 0.6470(11) 0.7971(8) 0.9850(8) 0.042(2) Uani 1 1 d .
C10 C 0.9665(10) 0.4741(8) 0.6807(8) 0.039(2) Uani 1 1 d .
H10 H 0.9579 0.3957 0.6874 0.046 Uiso 1 1 calc R
C17 C 0.7351(8) 0.9412(7) 0.5962(7) 0.0317(17) Uani 1 1 d .
C14 C 0.5213(11) 0.8232(9) 0.4005(8) 0.045(2) Uani 1 1 d .
H14 H 0.4904 0.8383 0.3309 0.054 Uiso 1 1 calc R
C2 C 0.5589(11) 0.4020(8) 0.8252(10) 0.049(3) Uani 1 1 d .
H2 H 0.5009 0.3420 0.8476 0.059 Uiso 1 1 calc R
C20 C 0.8761(10) 1.0741(9) 0.7101(10) 0.044(2) Uani 1 1 d .
C18 C 0.7969(10) 1.0434(8) 0.5467(8) 0.042(2) Uani 1 1 d .
C16 C 0.6545(10) 0.8719(8) 0.5433(7) 0.0363(19) Uani 1 1 d .
C30 C 0.3747(9) 0.8493(8) 0.7926(8) 0.040(2) Uani 1 1 d .
H30 H 0.3663 0.8508 0.7187 0.047 Uiso 1 1 calc R
C8 C 1.1011(11) 0.6404(9) 0.6281(9) 0.043(2) Uani 1 1 d .
H8 H 1.1838 0.6741 0.6012 0.052 Uiso 1 1 calc R
C13 C 0.4833(12) 0.7296(10) 0.4687(9) 0.046(2) Uani 1 1 d .
H13 H 0.4255 0.6791 0.4464 0.055 Uiso 1 1 calc R
C32 C 0.2677(13) 0.8922(10) 0.9644(9) 0.057(3) Uani 1 1 d .
H32 H 0.1899 0.9137 1.0074 0.068 Uiso 1 1 calc R
C4 C 0.3881(10) 0.5584(11) 0.8780(10) 0.052(3) Uani 1 1 d .
H4A H 0.3219 0.4999 0.8929 0.079 Uiso 1 1 calc R
H4B H 0.3537 0.6190 0.8257 0.079 Uiso 1 1 calc R
H4C H 0.4016 0.5876 0.9440 0.079 Uiso 1 1 calc R
C15 C 0.6095(12) 0.8980(10) 0.4372(8) 0.050(3) Uani 1 1 d .
H15 H 0.6373 0.9634 0.3921 0.060 Uiso 1 1 calc R
C19 C 0.8659(10) 1.1108(8) 0.6017(10) 0.049(3) Uani 1 1 d .
H19 H 0.9039 1.1780 0.5674 0.059 Uiso 1 1 calc R
C26 C 0.6899(13) 0.8163(11) 1.0846(9) 0.056(3) Uani 1 1 d .
H26 H 0.6277 0.8517 1.1318 0.067 Uiso 1 1 calc R
C23 C 0.8720(11) 0.7188(11) 0.9455(10) 0.056(3) Uani 1 1 d .
H23 H 0.9348 0.6865 0.8965 0.068 Uiso 1 1 calc R
C24 C 0.9156(14) 0.7318(14) 1.0426(12) 0.072(4) Uani 1 1 d .
H24 H 1.0050 0.7066 1.0607 0.087 Uiso 1 1 calc R
C3 C 0.6843(11) 0.3895(8) 0.7820(10) 0.050(3) Uani 1 1 d .
H3 H 0.7324 0.3223 0.7678 0.060 Uiso 1 1 calc R
C25 C 0.8248(14) 0.7834(15) 1.1150(10) 0.074(4) Uani 1 1 d .
H25 H 0.8526 0.7959 1.1818 0.089 Uiso 1 1 calc R
F4 F 0.7892(8) 1.0795(6) 0.4380(6) 0.0648(19) Uani 1 1 d .

loop_
_atom_site_aniso_label
_atom_site_aniso_U_11
_atom_site_aniso_U_22
_atom_site_aniso_U_33
_atom_site_aniso_U_23
_atom_site_aniso_U_13
_atom_site_aniso_U_12
F6 0.071(4) 0.070(4) 0.045(4) -0.017(3) 0.012(3) 0.002(4)
F3 0.063(5) 0.059(4) 0.144(9) -0.042(5) 0.023(5) 0.010(4)
F1 0.093(6) 0.085(6) 0.084(6) 0.006(5) 0.040(5) 0.035(5)
F2 0.073(5) 0.166(10) 0.102(7) -0.067(7) -0.047(5) 0.071(6)
C11 0.032(5) 0.045(6) 0.068(7) -0.005(5) 0.000(5) -0.006(4)
Ir1 0.0240(2) 0.0277(2) 0.0282(2) 0.00068(14) -0.00168(13) -0.00260(13)
C22 0.022(4) 0.027(4) 0.036(4) -0.006(4) -0.001(3) -0.003(3)
C1 0.032(4) 0.035(5) 0.029(4) 0.001(4) 0.003(3) -0.004(4)
N3 0.025(3) 0.036(4) 0.029(4) 0.002(3) 0.000(3) -0.004(3)
C6 0.042(5) 0.027(4) 0.036(5) -0.003(4) -0.009(4) 0.006(4)
C7 0.041(5) 0.033(5) 0.056(6) 0.009(4) 0.000(4) -0.007(4)
N1 0.031(4) 0.035(4) 0.042(4) 0.002(3) 0.007(3) -0.015(3)
N2 0.037(4) 0.033(4) 0.044(5) 0.002(4) 0.000(3) 0.001(3)
C29 0.040(5) 0.024(4) 0.032(5) -0.001(4) 0.006(4) -0.012(4)
N4 0.033(4) 0.044(4) 0.039(4) -0.005(4) -0.010(3) 0.001(3)
F5 0.069(4) 0.055(4) 0.078(5) -0.015(4) -0.018(4) -0.026(3)
F7 0.031(3) 0.113(6) 0.088(6) -0.010(5) -0.004(3) 0.016(4)
C21 0.038(5) 0.032(5) 0.032(5) -0.001(4) -0.007(4) -0.001(4)
C9 0.038(5) 0.035(5) 0.042(5) -0.003(4) -0.003(4) -0.003(4)
C28 0.038(5) 0.027(4) 0.036(5) 0.001(4) 0.001(4) -0.007(3)
C12 0.031(4) 0.040(5) 0.045(5) -0.013(4) -0.004(4) -0.002(4)
C5 0.019(4) 0.035(5) 0.047(5) 0.002(4) -0.006(3) 0.000(3)
C31 0.035(5) 0.070(8) 0.050(6) -0.005(6) -0.002(5) 0.017(5)
C33 0.053(6) 0.037(5) 0.041(5) -0.008(4) 0.010(4) -0.005(4)
C27 0.054(6) 0.041(5) 0.031(5) 0.000(4) 0.002(4) -0.019(4)
C10 0.040(5) 0.026(4) 0.048(5) -0.001(4) 0.000(4) 0.000(4)
C17 0.027(4) 0.029(4) 0.039(5) -0.002(4) -0.003(3) -0.002(3)
C14 0.045(5) 0.054(6) 0.037(5) -0.006(5) -0.001(4) -0.017(5)
C2 0.045(6) 0.033(5) 0.066(7) 0.009(5) 0.002(5) -0.020(4)
C20 0.027(5) 0.038(5) 0.068(7) -0.011(5) -0.009(4) -0.009(4)
C18 0.043(5) 0.037(5) 0.041(5) 0.014(4) -0.010(4) -0.002(4)
C16 0.038(5) 0.038(5) 0.030(4) 0.005(4) -0.007(4) 0.009(4)
C30 0.031(5) 0.044(5) 0.040(5) 0.000(4) 0.001(4) 0.005(4)
C8 0.036(5) 0.041(5) 0.049(6) -0.006(5) 0.013(4) -0.008(4)
C13 0.048(6) 0.049(6) 0.045(6) -0.018(5) -0.009(5) 0.000(5)
C32 0.067(7) 0.053(6) 0.042(6) -0.004(5) 0.012(5) 0.030(6)
C4 0.033(5) 0.068(7) 0.056(7) -0.002(6) 0.000(4) -0.018(5)
C15 0.058(6) 0.059(6) 0.029(5) 0.004(5) -0.012(4) 0.007(5)
C19 0.040(5) 0.033(5) 0.071(7) 0.013(5) -0.010(5) -0.021(4)
C26 0.061(7) 0.072(8) 0.039(6) -0.015(5) -0.016(5) -0.008(6)
C23 0.037(6) 0.073(8) 0.057(7) 0.010(6) -0.019(5) -0.006(5)
C24 0.050(7) 0.107(12) 0.061(8) 0.000(8) -0.017(6) -0.025(7)
C3 0.046(6) 0.028(5) 0.075(8) 0.005(5) -0.010(5) -0.008(4)
C25 0.058(7) 0.123(13) 0.045(7) 0.000(7) -0.007(6) -0.051(8)
F4 0.089(5) 0.055(4) 0.046(4) 0.021(3) -0.011(3) -0.028(4)

loop_
_atom_type_symbol
_atom_type_description
_atom_type_scat_dispersion_real
_atom_type_scat_dispersion_imag
_atom_type_scat_source
C C 0.0033 0.0016 'International Tables Vol C Tables 4.2.6.8 and 6.1.1.4'
H H 0.0000 0.0000 'International Tables Vol C Tables 4.2.6.8 and 6.1.1.4'
N N 0.0061 0.0033 'International Tables Vol C Tables 4.2.6.8 and 6.1.1.4'
F F 0.0171 0.0103 'International Tables Vol C Tables 4.2.6.8 and 6.1.1.4'
Ir Ir -1.4442 7.9887 'International Tables Vol C Tables 4.2.6.8 and 6.1.1.4'

loop_
_geom_angle_atom_site_label_1
_geom_angle_atom_site_label_2
_geom_angle_atom_site_label_3
_geom_angle
F2 C11 F3 105.7(11)
F2 C11 F1 110.5(10)
F3 C11 F1 101.1(10)
F2 C11 C9 113.2(10)
F3 C11 C9 114.5(8)
F1 C11 C9 111.1(9)
C22 Ir1 N4 92.3(3)
C22 Ir1 C1 168.5(3)
N4 Ir1 C1 93.8(3)
C22 Ir1 N3 80.0(3)
N4 Ir1 N3 170.6(3)
C1 Ir1 N3 94.8(3)
C22 Ir1 C29 92.4(3)
N4 Ir1 C29 79.6(4)
C1 Ir1 C29 98.3(3)
N3 Ir1 C29 95.2(3)
C22 Ir1 C6 91.8(4)
N4 Ir1 C6 95.3(3)
C1 Ir1 C6 77.9(4)
N3 Ir1 C6 90.4(3)
C29 Ir1 C6 173.5(3)
C21 C22 C17 118.0(8)
C21 C22 Ir1 127.7(7)
C17 C22 Ir1 114.2(6)
N2 C1 N1 102.6(7)
N2 C1 Ir1 115.9(6)
N1 C1 Ir1 141.4(7)
C12 N3 C16 118.1(8)
C12 N3 Ir1 126.6(7)
C16 N3 Ir1 115.3(6)
C7 C6 C5 114.0(9)
C7 C6 Ir1 131.4(7)
C5 C6 Ir1 114.6(7)
C8 C7 C6 123.7(9)
C2 N1 C1 110.1(8)
C2 N1 C4 128.7(8)
C1 N1 C4 121.2(8)
C1 N2 C5 119.2(8)
C1 N2 C3 110.8(8)
C5 N2 C3 130.0(9)
C30 C29 C28 116.9(9)
C30 C29 Ir1 130.2(7)
C28 C29 Ir1 112.9(7)
C27 N4 C23 118.7(9)
C27 N4 Ir1 117.0(6)
C23 N4 Ir1 123.9(8)
C22 C21 C20 119.7(9)
C8 C9 C10 118.1(9)
C8 C9 C11 122.4(9)
C10 C9 C11 119.4(8)
C33 C28 C29 118.7(9)
C33 C28 C27 125.7(9)
C29 C28 C27 115.6(8)
N3 C12 C13 125.4(10)
C10 C5 N2 123.6(9)
C10 C5 C6 124.1(9)
N2 C5 C6 112.3(8)
C32 C31 F7 116.8(10)
C32 C31 C30 122.2(10)
F7 C31 C30 120.9(10)
F6 C33 C32 117.3(9)
F6 C33 C28 119.3(10)
C32 C33 C28 122.8(9)
N4 C27 C26 119.3(10)
N4 C27 C28 114.7(8)
C26 C27 C28 125.8(10)
C5 C10 C9 118.6(8)
C22 C17 C18 118.7(8)
C22 C17 C16 115.8(8)
C18 C17 C16 125.6(8)
C13 C14 C15 118.4(10)
C3 C2 N1 112.6(8)
F5 C20 C19 119.0(9)
F5 C20 C21 117.6(10)
C19 C20 C21 123.4(9)
C19 C18 F4 116.0(9)
C19 C18 C17 123.7(9)
F4 C18 C17 120.2(8)
N3 C16 C15 119.0(9)
N3 C16 C17 114.2(8)
C15 C16 C17 126.6(9)
C29 C30 C31 121.9(10)
C9 C8 C7 121.4(9)
C12 C13 C14 120.0(10)
C31 C32 C33 116.9(10)
C16 C15 C14 119.1(10)
C18 C19 C20 116.4(9)
C27 C26 C25 121.3(12)
C24 C23 N4 123.7(13)
C23 C24 C25 118.9(13)
C2 C3 N2 103.9(9)
C24 C25 C26 118.0(11)

loop_
_geom_bond_atom_site_label_1
_geom_bond_atom_site_label_2
_geom_bond_distance
F6 C33 1.366(12)
F3 C11 1.283(13)
F1 C11 1.320(14)
F2 C11 1.268(14)
C11 C9 1.464(14)
Ir1 C22 2.015(8)
Ir1 N4 2.040(8)
Ir1 C1 2.049(9)
Ir1 N3 2.050(8)
Ir1 C29 2.051(9)
Ir1 C6 2.098(10)
C22 C21 1.394(12)
C22 C17 1.414(13)
C1 N2 1.362(12)
C1 N1 1.400(11)
N3 C12 1.316(11)
N3 C16 1.384(12)
C6 C7 1.378(14)
C6 C5 1.446(13)
C7 C8 1.379(15)
N1 C2 1.328(13)
N1 C4 1.475(14)
N2 C5 1.390(12)
N2 C3 1.443(12)
C29 C30 1.368(14)
C29 C28 1.434(13)
N4 C27 1.347(13)
N4 C23 1.384(13)
F5 C20 1.335(11)
F7 C31 1.364(13)
C21 C20 1.414(14)
C9 C8 1.371(14)
C9 C10 1.439(13)
C28 C33 1.399(14)
C28 C27 1.433(14)
C12 C13 1.333(15)
C5 C10 1.358(13)
C31 C32 1.363(16)
C31 C30 1.388(14)
C33 C32 1.380(17)
C27 C26 1.395(13)
C17 C18 1.420(13)
C17 C16 1.429(12)
C14 C13 1.347(16)
C14 C15 1.414(14)
C2 C3 1.291(16)
C20 C19 1.368(16)
C18 C19 1.364(14)
C18 F4 1.366(12)
C16 C15 1.411(13)
C26 C25 1.402(19)
C23 C24 1.347(17)
C24 C25 1.39(2)
